data_4333315
loop_
_publ_author_name
'Fan, Sai-Rong'
'Zhu, Long-Guan'

_publ_section_title
;
 Syntheses, structures, and characterizations of four new lead(II)
 5-sulfosalicylate complexes with both chelating and bridging neutral
 ligands.
;
_journal_issue 16
_journal_name_full 'Inorganic chemistry'
_journal_page_first 6785
_journal_page_last 6793
_journal_paper_doi 10.1021/ic700611e
_journal_volume 46
_journal_year 2007
_chemical_formula_moiety 'C23 H17 N3 O6 Pb S'
_chemical_formula_sum 'C23 H17 N3 O6 Pb S'
_chemical_formula_weight 670.65
_chemical_name_systematic
;
 ?
;
_space_group_IT_number 14
_symmetry_cell_setting monoclinic
_symmetry_space_group_name_Hall '-P 2yn'
_symmetry_space_group_name_H-M 'P 1 21/n 1'
_atom_sites_solution_hydrogens geom
_atom_sites_solution_primary direct
_atom_sites_solution_secondary difmap
_audit_creation_method SHELXL-97
_cell_angle_alpha 90.00
_cell_angle_beta 96.1220(10)
_cell_angle_gamma 90.00
_cell_formula_units_Z 4
_cell_length_a 11.6713(7)
_cell_length_b 15.5691(10)
_cell_length_c 11.8091(8)
_cell_measurement_reflns_used 4477
_cell_measurement_temperature 295(2)
_cell_measurement_theta_max 26.88
_cell_measurement_theta_min 2.33
_cell_volume 2133.6(2)
_computing_cell_refinement 'SAINT (Bruker, 2002)'
_computing_data_collection 'SMART (Bruker, 2002)'
_computing_data_reduction SAINT
_computing_molecular_graphics 'Ortep-3 for Windows (Farrugia, 1997)'
_computing_publication_material 'WinGX (Farrugia, 1999)'
_computing_structure_refinement 'SHELXL-97 (Sheldrick, 1997)'
_computing_structure_solution 'SHELXS-97 (Sheldrick, 1997)'
_diffrn_ambient_temperature 295(2)
_diffrn_measured_fraction_theta_full 0.997
_diffrn_measured_fraction_theta_max 0.997
_diffrn_measurement_device_type 'Bruker APEX area-detector diffractometer'
_diffrn_measurement_method '\f and \w scan'
_diffrn_radiation_monochromator graphite
_diffrn_radiation_source 'fine-focus sealed tube'
_diffrn_radiation_type MoK\a
_diffrn_radiation_wavelength 0.71073
_diffrn_reflns_av_R_equivalents 0.0300
_diffrn_reflns_av_sigmaI/netI 0.0377
_diffrn_reflns_limit_h_max 12
_diffrn_reflns_limit_h_min -14
_diffrn_reflns_limit_k_max 18
_diffrn_reflns_limit_k_min -18
_diffrn_reflns_limit_l_max 14
_diffrn_reflns_limit_l_min -13
_diffrn_reflns_number 11500
_diffrn_reflns_theta_full 25.50
_diffrn_reflns_theta_max 25.50
_diffrn_reflns_theta_min 2.17
_diffrn_standards_number 0
_exptl_absorpt_coefficient_mu 8.054
_exptl_absorpt_correction_T_max 0.4711
_exptl_absorpt_correction_T_min 0.1826
_exptl_absorpt_correction_type multi-scan
_exptl_absorpt_process_details 'SADABS (Bruker, 2002)'
_exptl_crystal_colour colorless
_exptl_crystal_density_diffrn 2.088
_exptl_crystal_density_method 'not measured'
_exptl_crystal_description block
_exptl_crystal_F_000 1288
_exptl_crystal_size_max 0.32
_exptl_crystal_size_mid 0.12
_exptl_crystal_size_min 0.11
_refine_diff_density_max 1.004
_refine_diff_density_min -0.671
_refine_diff_density_rms 0.115
_refine_ls_extinction_method none
_refine_ls_goodness_of_fit_ref 1.021
_refine_ls_hydrogen_treatment mixed
_refine_ls_matrix_type full
_refine_ls_number_parameters 310
_refine_ls_number_reflns 3963
_refine_ls_number_restraints 1
_refine_ls_restrained_S_all 1.021
_refine_ls_R_factor_all 0.0376
_refine_ls_R_factor_gt 0.0309
_refine_ls_shift/su_max 0.000
_refine_ls_shift/su_mean <0.001
_refine_ls_structure_factor_coef Fsqd
_refine_ls_weighting_details 'calc w=1/[\s^2^(Fo^2^)+(0.0286P)^2^+3.2713P] where P=(Fo^2^+2Fc^2^)/3'
_refine_ls_weighting_scheme calc
_refine_ls_wR_factor_gt 0.0640
_refine_ls_wR_factor_ref 0.0667
_reflns_number_gt 3476
_reflns_number_total 3963
_reflns_threshold_expression >2\s(I)
_cod_data_source_file ic700611esup4.cif
_cod_data_source_block 06-5-22-3
_cod_depositor_comments 'Adding full bibliography for 4333312--4333315.cif.'
_cod_original_sg_symbol_H-M 'P 21/n'
_cod_database_code 4333315

loop_
_symmetry_equiv_pos_as_xyz
'x, y, z'
'-x+1/2, y+1/2, -z+1/2'
'-x, -y, -z'
'x-1/2, -y-1/2, z-1/2'

loop_
_atom_site_label
_atom_site_type_symbol
_atom_site_fract_x
_atom_site_fract_y
_atom_site_fract_z
_atom_site_U_iso_or_equiv
_atom_site_adp_type
_atom_site_occupancy
_atom_site_symmetry_multiplicity
_atom_site_calc_flag
_atom_site_refinement_flags
Pb1 Pb 0.346352(16) 0.044345(12) 0.910994(15) 0.03016(8) Uani 1 1 d .
S1 S -0.33516(11) 0.10309(9) 0.81405(11) 0.0344(3) Uani 1 1 d .
N1 N 0.4026(4) -0.0735(3) 0.7814(4) 0.0331(10) Uani 1 1 d .
N2 N 0.3134(4) 0.0786(3) 0.7082(3) 0.0324(10) Uani 1 1 d .
N3 N 0.3609(4) 0.2220(3) 0.9219(4) 0.0413(11) Uani 1 1 d .
O1 O 0.1772(3) -0.0473(2) 0.8808(4) 0.0463(10) Uani 1 1 d .
O2 O 0.1299(3) 0.0896(2) 0.8828(3) 0.0430(9) Uani 1 1 d .
O3 O 0.0244(3) -0.1641(3) 0.8689(4) 0.0491(10) Uani 1 1 d D
O4 O -0.3946(4) 0.0934(3) 0.7013(3) 0.0611(12) Uani 1 1 d .
O5 O -0.4093(3) 0.0788(3) 0.9008(3) 0.0517(11) Uani 1 1 d .
O6 O -0.2815(4) 0.1852(2) 0.8346(4) 0.0579(12) Uani 1 1 d .
C1 C 0.1014(5) 0.0130(4) 0.8755(4) 0.0371(13) Uani 1 1 d .
C2 C -0.0217(4) -0.0135(3) 0.8582(4) 0.0308(11) Uani 1 1 d .
C3 C -0.0527(5) -0.1002(3) 0.8506(4) 0.0333(12) Uani 1 1 d .
C4 C -0.1677(5) -0.1237(3) 0.8233(4) 0.0364(12) Uani 1 1 d .
H4 H -0.1877 -0.1813 0.8144 0.044 Uiso 1 1 calc R
C5 C -0.2509(5) -0.0613(3) 0.8099(4) 0.0347(12) Uani 1 1 d .
H5 H -0.3275 -0.0770 0.7910 0.042 Uiso 1 1 calc R
C6 C -0.2227(4) 0.0251(3) 0.8241(4) 0.0301(11) Uani 1 1 d .
C7 C -0.1092(4) 0.0485(3) 0.8463(4) 0.0324(12) Uani 1 1 d .
H7 H -0.0900 0.1064 0.8536 0.039 Uiso 1 1 calc R
C8 C 0.4410(5) -0.1498(3) 0.8220(5) 0.0402(13) Uani 1 1 d .
H8 H 0.4465 -0.1591 0.9002 0.048 Uiso 1 1 calc R
C9 C 0.4726(5) -0.2147(4) 0.7537(6) 0.0508(16) Uani 1 1 d .
H9 H 0.4985 -0.2670 0.7848 0.061 Uiso 1 1 calc R
C10 C 0.4652(5) -0.2011(4) 0.6373(6) 0.0544(17) Uani 1 1 d .
H10 H 0.4861 -0.2440 0.5888 0.065 Uiso 1 1 calc R
C11 C 0.4263(5) -0.1228(4) 0.5945(5) 0.0455(14) Uani 1 1 d .
H11 H 0.4217 -0.1121 0.5167 0.055 Uiso 1 1 calc R
C12 C 0.3940(4) -0.0599(3) 0.6683(4) 0.0337(12) Uani 1 1 d .
C13 C 0.3471(4) 0.0247(3) 0.6280(4) 0.0312(12) Uani 1 1 d .
C14 C 0.3374(5) 0.0483(4) 0.5147(5) 0.0416(14) Uani 1 1 d .
H14 H 0.3600 0.0108 0.4599 0.050 Uiso 1 1 calc R
C15 C 0.2933(5) 0.1286(4) 0.4840(5) 0.0459(14) Uani 1 1 d .
H15 H 0.2877 0.1459 0.4082 0.055 Uiso 1 1 calc R
C16 C 0.2582(5) 0.1819(4) 0.5644(5) 0.0439(14) Uani 1 1 d .
H16 H 0.2283 0.2359 0.5446 0.053 Uiso 1 1 calc R
C17 C 0.2678(5) 0.1545(4) 0.6759(5) 0.0416(13) Uani 1 1 d .
H17 H 0.2415 0.1902 0.7308 0.050 Uiso 1 1 calc R
C18 C 0.4464(5) 0.2617(4) 0.8776(5) 0.0429(14) Uani 1 1 d .
H18 H 0.4833 0.2330 0.8227 0.052 Uiso 1 1 calc R
C19 C 0.4829(5) 0.3422(4) 0.9082(5) 0.0431(14) Uani 1 1 d .
H19 H 0.5432 0.3670 0.8742 0.052 Uiso 1 1 calc R
C20 C 0.4309(5) 0.3875(3) 0.9893(4) 0.0376(13) Uani 1 1 d .
C21 C 0.3429(5) 0.3458(4) 1.0372(5) 0.0456(14) Uani 1 1 d .
H21 H 0.3058 0.3725 1.0936 0.055 Uiso 1 1 calc R
C22 C 0.3110(5) 0.2646(4) 1.0003(5) 0.0465(15) Uani 1 1 d .
H22 H 0.2507 0.2381 1.0324 0.056 Uiso 1 1 calc R
C23 C 0.4650(5) 0.4750(4) 1.0250(5) 0.0433(14) Uani 1 1 d .
H23 H 0.4343 0.4970 1.0886 0.052 Uiso 1 1 calc R
H3A H 0.091(3) -0.142(4) 0.881(6) 0.080 Uiso 1 1 d D

loop_
_atom_site_aniso_label
_atom_site_aniso_U_11
_atom_site_aniso_U_22
_atom_site_aniso_U_33
_atom_site_aniso_U_23
_atom_site_aniso_U_13
_atom_site_aniso_U_12
Pb1 0.02843(12) 0.03218(12) 0.02985(12) 0.00100(8) 0.00302(8) -0.00045(8)
S1 0.0279(7) 0.0387(7) 0.0371(7) 0.0030(6) 0.0065(5) 0.0029(6)
N1 0.029(2) 0.034(2) 0.037(2) 0.0013(19) 0.0028(19) -0.0034(19)
N2 0.029(2) 0.034(2) 0.034(2) 0.000(2) 0.0039(19) 0.0031(19)
N3 0.046(3) 0.034(3) 0.044(3) 0.004(2) 0.003(2) -0.001(2)
O1 0.029(2) 0.047(2) 0.063(3) -0.0028(19) 0.0061(18) 0.0053(18)
O2 0.031(2) 0.042(2) 0.057(2) -0.0013(19) 0.0096(18) -0.0093(17)
O3 0.045(3) 0.036(2) 0.067(3) -0.001(2) 0.007(2) 0.0067(19)
O4 0.052(3) 0.088(3) 0.041(2) 0.000(2) -0.006(2) 0.018(2)
O5 0.042(2) 0.064(3) 0.053(3) 0.015(2) 0.026(2) 0.012(2)
O6 0.048(3) 0.036(2) 0.090(3) -0.003(2) 0.009(2) 0.0000(19)
C1 0.032(3) 0.047(3) 0.033(3) 0.001(2) 0.009(2) -0.005(3)
C2 0.031(3) 0.039(3) 0.023(2) -0.004(2) 0.006(2) -0.004(2)
C3 0.037(3) 0.035(3) 0.030(3) 0.000(2) 0.012(2) 0.004(2)
C4 0.042(3) 0.030(3) 0.038(3) -0.009(2) 0.010(2) -0.009(2)
C5 0.027(3) 0.045(3) 0.033(3) -0.008(2) 0.011(2) -0.010(2)
C6 0.025(3) 0.037(3) 0.029(3) 0.003(2) 0.008(2) -0.001(2)
C7 0.034(3) 0.034(3) 0.031(3) -0.004(2) 0.009(2) -0.006(2)
C8 0.033(3) 0.037(3) 0.051(3) 0.008(3) 0.004(3) -0.001(2)
C9 0.047(4) 0.032(3) 0.073(4) -0.003(3) 0.001(3) 0.002(3)
C10 0.055(4) 0.042(4) 0.067(4) -0.016(3) 0.010(3) 0.008(3)
C11 0.043(3) 0.047(4) 0.047(3) -0.009(3) 0.008(3) 0.000(3)
C12 0.028(3) 0.038(3) 0.036(3) -0.004(2) 0.006(2) -0.002(2)
C13 0.025(3) 0.033(3) 0.036(3) -0.003(2) 0.005(2) -0.001(2)
C14 0.042(3) 0.054(4) 0.031(3) -0.006(3) 0.010(2) 0.002(3)
C15 0.056(4) 0.053(4) 0.029(3) 0.010(3) 0.007(3) -0.002(3)
C16 0.044(4) 0.047(3) 0.040(3) 0.010(3) 0.001(3) 0.009(3)
C17 0.039(3) 0.045(3) 0.040(3) -0.002(3) 0.002(2) 0.008(3)
C18 0.043(3) 0.039(3) 0.049(3) -0.004(3) 0.016(3) 0.000(3)
C19 0.046(4) 0.042(3) 0.043(3) -0.001(3) 0.014(3) -0.006(3)
C20 0.039(3) 0.039(3) 0.034(3) 0.001(2) 0.003(2) 0.003(2)
C21 0.053(4) 0.043(3) 0.044(3) 0.001(3) 0.019(3) 0.003(3)
C22 0.052(4) 0.046(4) 0.044(3) 0.008(3) 0.015(3) -0.006(3)
C23 0.054(4) 0.042(3) 0.036(3) -0.006(2) 0.014(3) -0.005(3)

loop_
_atom_type_symbol
_atom_type_description
_atom_type_scat_dispersion_real
_atom_type_scat_dispersion_imag
_atom_type_scat_source
C C 0.0033 0.0016 'International Tables Vol C Tables 4.2.6.8 and 6.1.1.4'
H H 0.0000 0.0000 'International Tables Vol C Tables 4.2.6.8 and 6.1.1.4'
N N 0.0061 0.0033 'International Tables Vol C Tables 4.2.6.8 and 6.1.1.4'
O O 0.0106 0.0060 'International Tables Vol C Tables 4.2.6.8 and 6.1.1.4'
S S 0.1246 0.1234 'International Tables Vol C Tables 4.2.6.8 and 6.1.1.4'
Pb Pb -3.3944 10.1111 'International Tables Vol C Tables 4.2.6.8 and 6.1.1.4'

loop_
_geom_angle_atom_site_label_1
_geom_angle_atom_site_label_2
_geom_angle_atom_site_label_3
_geom_angle
_geom_angle_site_symmetry_1
_geom_angle_site_symmetry_3
O1 Pb1 N2 86.78(14) . .
O1 Pb1 N1 75.17(13) . .
N2 Pb1 N1 65.65(14) . .
O1 Pb1 O2 51.65(12) . .
N2 Pb1 O2 76.53(13) . .
N1 Pb1 O2 115.49(13) . .
O1 Pb1 N3 129.56(13) . .
N2 Pb1 N3 80.24(14) . .
N1 Pb1 N3 137.34(14) . .
O2 Pb1 N3 77.92(13) . .
O1 Pb1 O5 152.13(12) . 1_655
N2 Pb1 O5 88.39(13) . 1_655
N1 Pb1 O5 77.84(13) . 1_655
O2 Pb1 O5 151.98(12) . 1_655
N3 Pb1 O5 76.31(13) . 1_655
O1 Pb1 O5 82.12(13) . 3_557
N2 Pb1 O5 151.10(13) . 3_557
N1 Pb1 O5 85.69(13) . 3_557
O2 Pb1 O5 115.39(11) . 3_557
N3 Pb1 O5 126.90(13) . 3_557
O5 Pb1 O5 89.11(11) 1_655 3_557
O1 Pb1 Pb1 121.20(9) . 3_657
N2 Pb1 Pb1 126.87(10) . 3_657
N1 Pb1 Pb1 78.48(9) . 3_657
O2 Pb1 Pb1 156.57(9) . 3_657
N3 Pb1 Pb1 105.08(9) . 3_657
O5 Pb1 Pb1 45.03(8) 1_655 3_657
O5 Pb1 Pb1 44.08(8) 3_557 3_657
O1 Pb1 Pb1 34.83(9) . 3_557
N2 Pb1 Pb1 102.64(10) . 3_557
N1 Pb1 Pb1 109.94(9) . 3_557
O2 Pb1 Pb1 32.82(8) . 3_557
N3 Pb1 Pb1 101.63(10) . 3_557
O5 Pb1 Pb1 168.36(8) 1_655 3_557
O5 Pb1 Pb1 83.01(8) 3_557 3_557
Pb1 Pb1 Pb1 126.535(8) 3_657 3_557
O1 Pb1 Pb1 37.21(9) . 1_455
N2 Pb1 Pb1 86.97(10) . 1_455
N1 Pb1 Pb1 108.99(9) . 1_455
O2 Pb1 Pb1 17.34(8) . 1_455
N3 Pb1 Pb1 93.23(10) . 1_455
O5 Pb1 Pb1 169.16(8) 1_655 1_455
O5 Pb1 Pb1 99.65(8) 3_557 1_455
Pb1 Pb1 Pb1 143.313(6) 3_657 1_455
Pb1 Pb1 Pb1 16.778(3) 3_557 1_455
O6 S1 O4 114.1(3) . .
O6 S1 O5 113.2(3) . .
O4 S1 O5 111.0(3) . .
O6 S1 C6 106.9(2) . .
O4 S1 C6 105.6(2) . .
O5 S1 C6 105.3(2) . .
C8 N1 C12 118.7(5) . .
C8 N1 Pb1 121.8(4) . .
C12 N1 Pb1 119.5(3) . .
C17 N2 C13 119.1(4) . .
C17 N2 Pb1 119.3(3) . .
C13 N2 Pb1 121.5(3) . .
C22 N3 C18 116.6(5) . .
C22 N3 Pb1 120.2(4) . .
C18 N3 Pb1 119.5(4) . .
C1 O1 Pb1 97.0(3) . .
C1 O2 Pb1 89.9(3) . .
C3 O3 H3A 108(5) . .
O2 C1 O1 121.4(5) . .
O2 C1 C2 121.6(5) . .
O1 C1 C2 117.0(5) . .
C3 C2 C7 118.6(5) . .
C3 C2 C1 121.0(5) . .
C7 C2 C1 120.4(5) . .
O3 C3 C4 117.0(5) . .
O3 C3 C2 122.8(5) . .
C4 C3 C2 120.2(5) . .
C5 C4 C3 119.5(5) . .
C5 C4 H4 120.2 . .
C3 C4 H4 120.2 . .
C4 C5 C6 121.0(5) . .
C4 C5 H5 119.5 . .
C6 C5 H5 119.5 . .
C7 C6 C5 119.4(5) . .
C7 C6 S1 121.4(4) . .
C5 C6 S1 119.2(4) . .
C6 C7 C2 121.0(5) . .
C6 C7 H7 119.5 . .
C2 C7 H7 119.5 . .
N1 C8 C9 123.0(6) . .
N1 C8 H8 118.5 . .
C9 C8 H8 118.5 . .
C8 C9 C10 118.7(6) . .
C8 C9 H9 120.7 . .
C10 C9 H9 120.7 . .
C11 C10 C9 118.9(6) . .
C11 C10 H10 120.5 . .
C9 C10 H10 120.5 . .
C10 C11 C12 119.6(6) . .
C10 C11 H11 120.2 . .
C12 C11 H11 120.2 . .
N1 C12 C11 121.1(5) . .
N1 C12 C13 116.2(5) . .
C11 C12 C13 122.7(5) . .
N2 C13 C14 120.8(5) . .
N2 C13 C12 116.8(5) . .
C14 C13 C12 122.4(5) . .
C13 C14 C15 119.0(5) . .
C13 C14 H14 120.5 . .
C15 C14 H14 120.5 . .
C16 C15 C14 120.0(5) . .
C16 C15 H15 120.0 . .
C14 C15 H15 120.0 . .
C15 C16 C17 118.6(5) . .
C15 C16 H16 120.7 . .
C17 C16 H16 120.7 . .
N2 C17 C16 122.5(5) . .
N2 C17 H17 118.8 . .
C16 C17 H17 118.8 . .
N3 C18 C19 123.5(5) . .
N3 C18 H18 118.2 . .
C19 C18 H18 118.2 . .
C18 C19 C20 120.4(5) . .
C18 C19 H19 119.8 . .
C20 C19 H19 119.8 . .
C19 C20 C21 116.3(5) . .
C19 C20 C23 123.2(5) . .
C21 C20 C23 120.5(5) . .
C22 C21 C20 119.3(5) . .
C22 C21 H21 120.4 . .
C20 C21 H21 120.4 . .
N3 C22 C21 123.9(6) . .
N3 C22 H22 118.1 . .
C21 C22 H22 118.1 . .
C23 C23 C20 125.6(7) 3_667 .
C23 C23 H23 117.2 3_667 .
C20 C23 H23 117.2 . .

loop_
_geom_bond_atom_site_label_1
_geom_bond_atom_site_label_2
_geom_bond_distance
_geom_bond_site_symmetry_2
Pb1 O1 2.432(4) .
Pb1 N2 2.444(4) .
Pb1 N1 2.520(4) .
Pb1 O2 2.610(4) .
Pb1 N3 2.773(5) .
Pb1 O5 2.917(4) 1_655
Pb1 O5 2.967(4) 3_557
Pb1 Pb1 4.1930(4) 3_657
Pb1 Pb1 8.6784(6) 3_557
Pb1 Pb1 11.6713(7) 1_455
S1 O6 1.433(4) .
S1 O4 1.442(4) .
S1 O5 1.460(4) .
S1 C6 1.783(5) .
N1 C8 1.341(6) .
N1 C12 1.346(7) .
N2 C17 1.335(6) .
N2 C13 1.355(7) .
N3 C22 1.324(7) .
N3 C18 1.328(7) .
O1 C1 1.287(7) .
O2 C1 1.238(7) .
O3 C3 1.343(6) .
O3 H3A 0.85(4) .
C1 C2 1.487(7) .
C2 C3 1.399(7) .
C2 C7 1.400(7) .
C3 C4 1.395(7) .
C4 C5 1.372(7) .
C4 H4 0.9300 .
C5 C6 1.390(7) .
C5 H5 0.9300 .
C6 C7 1.372(7) .
C7 H7 0.9300 .
C8 C9 1.368(8) .
C8 H8 0.9300 .
C9 C10 1.384(9) .
C9 H9 0.9300 .
C10 C11 1.377(8) .
C10 H10 0.9300 .
C11 C12 1.388(7) .
C11 H11 0.9300 .
C12 C13 1.485(7) .
C13 C14 1.381(7) .
C14 C15 1.385(8) .
C14 H14 0.9300 .
C15 C16 1.358(8) .
C15 H15 0.9300 .
C16 C17 1.378(7) .
C16 H16 0.9300 .
C17 H17 0.9300 .
C18 C19 1.360(7) .
C18 H18 0.9300 .
C19 C20 1.381(7) .
C19 H19 0.9300 .
C20 C21 1.386(8) .
C20 C23 1.468(7) .
C21 C22 1.376(8) .
C21 H21 0.9300 .
C22 H22 0.9300 .
C23 C23 1.314(11) 3_667
C23 H23 0.9300 .

loop_
_geom_hbond_atom_site_label_D
_geom_hbond_atom_site_label_H
_geom_hbond_atom_site_label_A
_geom_hbond_distance_DH
_geom_hbond_distance_HA
_geom_hbond_distance_DA
_geom_hbond_angle_DHA
O3 H3A O1 0.85(4) 1.78(4) 2.540(5) 148(7)

loop_
_geom_torsion_atom_site_label_1
_geom_torsion_atom_site_label_2
_geom_torsion_atom_site_label_3
_geom_torsion_atom_site_label_4
_geom_torsion
_geom_torsion_site_symmetry_1
_geom_torsion_site_symmetry_4
O1 Pb1 N1 C8 -83.2(4) . .
N2 Pb1 N1 C8 -176.4(4) . .
O2 Pb1 N1 C8 -116.3(4) . .
N3 Pb1 N1 C8 143.6(4) . .
O5 Pb1 N1 C8 89.8(4) 1_655 .
O5 Pb1 N1 C8 -0.2(4) 3_557 .
Pb1 Pb1 N1 C8 43.8(4) 3_657 .
Pb1 Pb1 N1 C8 -81.2(4) 3_557 .
Pb1 Pb1 N1 C8 -98.9(4) 1_455 .
O1 Pb1 N1 C12 96.7(4) . .
N2 Pb1 N1 C12 3.5(3) . .
O2 Pb1 N1 C12 63.6(4) . .
N3 Pb1 N1 C12 -36.5(4) . .
O5 Pb1 N1 C12 -90.3(4) 1_655 .
O5 Pb1 N1 C12 179.7(4) 3_557 .
Pb1 Pb1 N1 C12 -136.3(4) 3_657 .
Pb1 Pb1 N1 C12 98.8(4) 3_557 .
Pb1 Pb1 N1 C12 81.0(4) 1_455 .
O1 Pb1 N2 C17 104.1(4) . .
N1 Pb1 N2 C17 179.3(4) . .
O2 Pb1 N2 C17 52.8(4) . .
N3 Pb1 N2 C17 -27.0(4) . .
O5 Pb1 N2 C17 -103.3(4) 1_655 .
O5 Pb1 N2 C17 171.4(3) 3_557 .
Pb1 Pb1 N2 C17 -128.5(4) 3_657 .
Pb1 Pb1 N2 C17 72.9(4) 3_557 .
Pb1 Pb1 N2 C17 66.9(4) 1_455 .
O1 Pb1 N2 C13 -80.2(4) . .
N1 Pb1 N2 C13 -5.1(4) . .
O2 Pb1 N2 C13 -131.5(4) . .
N3 Pb1 N2 C13 148.7(4) . .
O5 Pb1 N2 C13 72.3(4) 1_655 .
O5 Pb1 N2 C13 -12.9(5) 3_557 .
Pb1 Pb1 N2 C13 47.1(4) 3_657 .
Pb1 Pb1 N2 C13 -111.5(4) 3_557 .
Pb1 Pb1 N2 C13 -117.5(4) 1_455 .
O1 Pb1 N3 C22 59.8(5) . .
N2 Pb1 N3 C22 137.3(4) . .
N1 Pb1 N3 C22 173.8(4) . .
O2 Pb1 N3 C22 59.2(4) . .
O5 Pb1 N3 C22 -131.9(4) 1_655 .
O5 Pb1 N3 C22 -53.6(5) 3_557 .
Pb1 Pb1 N3 C22 -96.9(4) 3_657 .
Pb1 Pb1 N3 C22 36.3(4) 3_557 .
Pb1 Pb1 N3 C22 51.0(4) 1_455 .
O1 Pb1 N3 C18 -142.9(4) . .
N2 Pb1 N3 C18 -65.3(4) . .
N1 Pb1 N3 C18 -28.9(5) . .
O2 Pb1 N3 C18 -143.5(4) . .
O5 Pb1 N3 C18 25.4(4) 1_655 .
O5 Pb1 N3 C18 103.7(4) 3_557 .
Pb1 Pb1 N3 C18 60.4(4) 3_657 .
Pb1 Pb1 N3 C18 -166.4(4) 3_557 .
Pb1 Pb1 N3 C18 -151.7(4) 1_455 .
N2 Pb1 O1 C1 -76.2(3) . .
N1 Pb1 O1 C1 -141.9(3) . .
O2 Pb1 O1 C1 -0.9(3) . .
N3 Pb1 O1 C1 -1.7(4) . .
O5 Pb1 O1 C1 -156.6(3) 1_655 .
O5 Pb1 O1 C1 130.5(3) 3_557 .
Pb1 Pb1 O1 C1 151.8(3) 3_657 .
Pb1 Pb1 O1 C1 41.5(3) 3_557 .
Pb1 Pb1 O1 C1 13.0(3) 1_455 .
O1 Pb1 O2 C1 0.9(3) . .
N2 Pb1 O2 C1 97.6(3) . .
N1 Pb1 O2 C1 43.3(3) . .
N3 Pb1 O2 C1 -179.7(3) . .
O5 Pb1 O2 C1 156.8(3) 1_655 .
O5 Pb1 O2 C1 -54.4(3) 3_557 .
Pb1 Pb1 O2 C1 -79.6(4) 3_657 .
Pb1 Pb1 O2 C1 -44.3(3) 3_557 .
Pb1 Pb1 O2 C1 -28.2(3) 1_455 .
Pb1 O2 C1 O1 -1.6(5) . .
Pb1 O2 C1 C2 179.4(4) . .
Pb1 O1 C1 O2 1.7(6) . .
Pb1 O1 C1 C2 -179.3(4) . .
O2 C1 C2 C3 -179.7(5) . .
O1 C1 C2 C3 1.3(7) . .
O2 C1 C2 C7 1.9(8) . .
O1 C1 C2 C7 -177.1(5) . .
C7 C2 C3 O3 -175.1(5) . .
C1 C2 C3 O3 6.5(7) . .
C7 C2 C3 C4 4.7(7) . .
C1 C2 C3 C4 -173.7(5) . .
O3 C3 C4 C5 176.4(5) . .
C2 C3 C4 C5 -3.4(8) . .
C3 C4 C5 C6 -0.6(8) . .
C4 C5 C6 C7 3.3(8) . .
C4 C5 C6 S1 -176.3(4) . .
O6 S1 C6 C7 -0.8(5) . .
O4 S1 C6 C7 121.0(5) . .
O5 S1 C6 C7 -121.5(4) . .
O6 S1 C6 C5 178.7(4) . .
O4 S1 C6 C5 -59.5(5) . .
O5 S1 C6 C5 58.0(5) . .
C5 C6 C7 C2 -1.9(8) . .
S1 C6 C7 C2 177.6(4) . .
C3 C2 C7 C6 -2.0(7) . .
C1 C2 C7 C6 176.4(5) . .
C12 N1 C8 C9 0.3(8) . .
Pb1 N1 C8 C9 -179.7(4) . .
N1 C8 C9 C10 0.3(9) . .
C8 C9 C10 C11 0.0(9) . .
C9 C10 C11 C12 -0.9(9) . .
C8 N1 C12 C11 -1.3(8) . .
Pb1 N1 C12 C11 178.8(4) . .
C8 N1 C12 C13 178.0(4) . .
Pb1 N1 C12 C13 -2.0(6) . .
C10 C11 C12 N1 1.6(8) . .
C10 C11 C12 C13 -177.6(5) . .
C17 N2 C13 C14 1.5(7) . .
Pb1 N2 C13 C14 -174.1(4) . .
C17 N2 C13 C12 -178.2(5) . .
Pb1 N2 C13 C12 6.1(6) . .
N1 C12 C13 N2 -2.6(7) . .
C11 C12 C13 N2 176.7(5) . .
N1 C12 C13 C14 177.7(5) . .
C11 C12 C13 C14 -3.1(8) . .
N2 C13 C14 C15 0.6(8) . .
C12 C13 C14 C15 -179.7(5) . .
C13 C14 C15 C16 -1.4(9) . .
C14 C15 C16 C17 0.2(9) . .
C13 N2 C17 C16 -2.9(8) . .
Pb1 N2 C17 C16 172.9(4) . .
C15 C16 C17 N2 2.0(9) . .
C22 N3 C18 C19 -0.5(8) . .
Pb1 N3 C18 C19 -158.6(5) . .
N3 C18 C19 C20 0.1(9) . .
C18 C19 C20 C21 0.9(8) . .
C18 C19 C20 C23 -179.1(5) . .
C19 C20 C21 C22 -1.5(8) . .
C23 C20 C21 C22 178.5(5) . .
C18 N3 C22 C21 -0.2(8) . .
Pb1 N3 C22 C21 157.8(5) . .
C20 C21 C22 N3 1.2(9) . .
C19 C20 C23 C23 10.2(12) . 3_667
C21 C20 C23 C23 -169.8(8) . 3_667
